data_7048889
loop_
_publ_author_name
'Arata, Shogo'
'Sunada, Yusuke'

_publ_section_title
;
 An isolable iron(ii) bis(supersilyl) complex as an effective catalyst for
 reduction reactions.
;
_journal_issue 9
_journal_name_full 'Dalton transactions (Cambridge, England : 2003)'
_journal_page_first 2891
_journal_page_last 2895
_journal_paper_doi 10.1039/c9dt00116f
_journal_volume 48
_journal_year 2019
_chemical_formula_moiety 'C28 H64 Fe N2 Si8'
_chemical_formula_sum 'C28 H64 Fe N2 Si8'
_chemical_formula_weight 709.36
_space_group_crystal_system triclinic
_space_group_IT_number 2
_space_group_name_Hall '-P 1'
_space_group_name_H-M_alt 'P -1'
_symmetry_space_group_name_Hall '-P 1'
_symmetry_space_group_name_H-M 'P -1'
_atom_sites_solution_hydrogens geom
_atom_sites_solution_primary direct
_atom_sites_solution_secondary difmap
_audit_update_record
;
2018-12-10 deposited with the CCDC.
2019-02-06 downloaded from the CCDC.
;
_cell_angle_alpha 73.466(10)
_cell_angle_beta 81.042(11)
_cell_angle_gamma 70.518(9)
_cell_formula_units_Z 2
_cell_length_a 10.760(3)
_cell_length_b 12.605(2)
_cell_length_c 18.063(4)
_cell_measurement_reflns_used 4446
_cell_measurement_temperature 193
_cell_measurement_theta_max 27.49
_cell_measurement_theta_min 3.06
_cell_volume 2209.1(9)
_computing_cell_refinement CrystalClear
_computing_data_collection 'CrystalClear (Rigaku Inc., 2008)'
_computing_data_reduction CrystalClear
_computing_molecular_graphics 'CrystalStructure 4.2.5'
_computing_publication_material 'CrystalStructure 4.2.5 (Rigaku, 2017)'
_computing_structure_refinement 'SHELXL97 (Sheldrick, 2008)'
_computing_structure_solution 'Il Milione (Burla, et al., 2007)'
_diffrn_ambient_temperature 193
_diffrn_detector_area_resol_mean 7.111
_diffrn_measured_fraction_theta_full 0.981
_diffrn_measured_fraction_theta_max 0.963
_diffrn_measurement_device_type 'Rigaku Saturn724'
_diffrn_measurement_method \w
_diffrn_radiation_type 'Mo K\a'
_diffrn_radiation_wavelength 0.71075
_diffrn_reflns_av_R_equivalents 0.0382
_diffrn_reflns_Laue_measured_fraction_full 0.981
_diffrn_reflns_Laue_measured_fraction_max 0.963
_diffrn_reflns_limit_h_max 13
_diffrn_reflns_limit_h_min -13
_diffrn_reflns_limit_k_max 13
_diffrn_reflns_limit_k_min -16
_diffrn_reflns_limit_l_max 23
_diffrn_reflns_limit_l_min -23
_diffrn_reflns_number 18470
_diffrn_reflns_point_group_measured_fraction_full 0.981
_diffrn_reflns_point_group_measured_fraction_max 0.963
_diffrn_reflns_theta_full 25.242
_diffrn_reflns_theta_max 27.488
_diffrn_reflns_theta_min 3.060
_diffrn_standards_number 0
_exptl_absorpt_coefficient_mu 0.576
_exptl_absorpt_correction_T_max 0.891
_exptl_absorpt_correction_T_min 0.778
_exptl_absorpt_correction_type multi-scan
_exptl_absorpt_process_details 'REQAB (Rigaku, 1998)'
_exptl_crystal_colour darkbrown
_exptl_crystal_density_diffrn 1.066
_exptl_crystal_density_method 'not measured'
_exptl_crystal_description block
_exptl_crystal_F_000 768.00
_exptl_crystal_size_max 0.200
_exptl_crystal_size_mid 0.200
_exptl_crystal_size_min 0.200
_refine_diff_density_max 0.35
_refine_diff_density_min -0.27
_refine_ls_extinction_method none
_refine_ls_goodness_of_fit_ref 1.040
_refine_ls_hydrogen_treatment constr
_refine_ls_number_parameters 352
_refine_ls_number_reflns 9756
_refine_ls_number_restraints 0
_refine_ls_R_factor_all 0.0856
_refine_ls_R_factor_gt 0.0495
_refine_ls_shift/su_max 0.000
_refine_ls_structure_factor_coef Fsqd
_refine_ls_weighting_details 'w = 1/[\s^2^(Fo^2^)+(0.0424P)^2^+0.3108P] where P=(Fo^2^+2Fc^2^)/3'
_refine_ls_weighting_scheme calc
_refine_ls_wR_factor_gt 0.0964
_refine_ls_wR_factor_ref 0.1100
_reflns_Friedel_coverage 0.000
_reflns_number_gt 6397
_reflns_number_total 9756
_reflns_threshold_expression F^2^>2.0\s(F^2^)
_cod_data_source_file c9dt00116f2.cif
_cod_data_source_block Fe[Si(TMS)3]2(py)2
_cod_depositor_comments 'Adding full bibliography for 7048888--7048889.cif.'
_cod_original_cell_volume 2209.0(9)
_cod_database_code 7048889
_shelxl_version_number 2014-1

loop_
_space_group_symop_id
_space_group_symop_operation_xyz
1 +X,+Y,+Z
2 -X,-Y,-Z

loop_
_atom_site_label
_atom_site_type_symbol
_atom_site_fract_x
_atom_site_fract_y
_atom_site_fract_z
_atom_site_U_iso_or_equiv
_atom_site_adp_type
_atom_site_occupancy
_atom_site_site_symmetry_order
_atom_site_calc_flag
_atom_site_refinement_flags_posn
_atom_site_refinement_flags_adp
Fe1 Fe 0.11671(4) 0.29098(3) 0.26500(2) 0.02998(11) Uani 1 1 d . .
Si1 Si -0.11543(7) 0.42150(6) 0.28608(4) 0.03161(17) Uani 1 1 d . .
Si2 Si -0.23210(7) 0.48690(6) 0.17440(4) 0.03260(18) Uani 1 1 d . .
Si3 Si -0.11542(9) 0.59710(7) 0.30757(5) 0.0449(2) Uani 1 1 d . .
Si4 Si -0.26267(8) 0.35748(7) 0.38526(5) 0.0460(2) Uani 1 1 d . .
Si5 Si 0.21126(7) 0.11299(6) 0.21017(4) 0.03216(18) Uani 1 1 d . .
Si6 Si 0.09494(9) 0.07596(7) 0.12502(5) 0.0463(2) Uani 1 1 d . .
Si7 Si 0.42456(8) 0.09755(7) 0.14867(5) 0.0426(2) Uani 1 1 d . .
Si8 Si 0.24432(8) -0.05625(6) 0.31183(5) 0.03522(18) Uani 1 1 d . .
N1 N 0.2090(2) 0.23889(18) 0.37219(13) 0.0335(5) Uani 1 1 d . .
N2 N 0.2172(2) 0.41325(18) 0.20260(13) 0.0342(5) Uani 1 1 d . .
C1 C -0.3029(3) 0.3754(3) 0.16304(19) 0.0528(8) Uani 1 1 d . .
H1A H -0.2309 0.3054 0.1574 0.063 Uiso 1 1 calc R U
H1B H -0.3538 0.4069 0.1170 0.063 Uiso 1 1 calc R U
H1C H -0.3608 0.3558 0.2089 0.063 Uiso 1 1 calc R U
C2 C -0.1208(3) 0.5205(3) 0.08664(16) 0.0469(8) Uani 1 1 d . .
H2A H -0.0761 0.5728 0.0936 0.056 Uiso 1 1 calc R U
H2B H -0.1732 0.5579 0.0412 0.056 Uiso 1 1 calc R U
H2C H -0.0549 0.4482 0.0791 0.056 Uiso 1 1 calc R U
C3 C -0.3727(3) 0.6248(2) 0.17051(18) 0.0464(7) Uani 1 1 d . .
H3A H -0.4349 0.6135 0.2156 0.056 Uiso 1 1 calc R U
H3B H -0.4182 0.6453 0.1231 0.056 Uiso 1 1 calc R U
H3C H -0.3384 0.6876 0.1708 0.056 Uiso 1 1 calc R U
C4 C -0.2817(3) 0.6862(3) 0.3417(2) 0.0699(11) Uani 1 1 d . .
H4A H -0.2753 0.7596 0.3466 0.084 Uiso 1 1 calc R U
H4B H -0.3099 0.6429 0.3921 0.084 Uiso 1 1 calc R U
H4C H -0.3464 0.7024 0.3041 0.084 Uiso 1 1 calc R U
C5 C -0.0626(3) 0.6944(3) 0.2176(2) 0.0580(9) Uani 1 1 d . .
H5A H -0.0574 0.7637 0.2297 0.070 Uiso 1 1 calc R U
H5B H -0.1272 0.7176 0.1787 0.070 Uiso 1 1 calc R U
H5C H 0.0242 0.6527 0.1972 0.070 Uiso 1 1 calc R U
C6 C -0.0015(4) 0.5707(3) 0.3850(2) 0.0694(11) Uani 1 1 d . .
H6A H -0.0075 0.6450 0.3946 0.083 Uiso 1 1 calc R U
H6B H 0.0896 0.5332 0.3678 0.083 Uiso 1 1 calc R U
H6C H -0.0275 0.5201 0.4328 0.083 Uiso 1 1 calc R U
C7 C -0.2416(3) 0.2005(3) 0.3953(2) 0.0650(10) Uani 1 1 d . .
H7A H -0.2738 0.1925 0.3499 0.078 Uiso 1 1 calc R U
H7B H -0.2921 0.1711 0.4421 0.078 Uiso 1 1 calc R U
H7C H -0.1478 0.1558 0.3990 0.078 Uiso 1 1 calc R U
C8 C -0.4429(3) 0.4377(3) 0.3702(2) 0.0634(10) Uani 1 1 d . .
H8A H -0.4626 0.4384 0.3189 0.076 Uiso 1 1 calc R U
H8B H -0.4624 0.5178 0.3739 0.076 Uiso 1 1 calc R U
H8C H -0.4973 0.3987 0.4100 0.076 Uiso 1 1 calc R U
C9 C -0.2349(4) 0.3719(3) 0.48190(18) 0.0693(11) Uani 1 1 d . .
H9A H -0.1453 0.3242 0.4962 0.083 Uiso 1 1 calc R U
H9B H -0.2993 0.3456 0.5212 0.083 Uiso 1 1 calc R U
H9C H -0.2458 0.4534 0.4786 0.083 Uiso 1 1 calc R U
C10 C 0.0340(4) 0.2058(3) 0.0430(2) 0.0715(11) Uani 1 1 d . .
H10A H -0.0278 0.2695 0.0636 0.086 Uiso 1 1 calc R U
H10B H -0.0112 0.1857 0.0084 0.086 Uiso 1 1 calc R U
H10C H 0.1090 0.2302 0.0143 0.086 Uiso 1 1 calc R U
C11 C -0.0525(3) 0.0345(3) 0.1781(2) 0.0698(11) Uani 1 1 d . .
H11A H -0.0933 0.0825 0.2149 0.084 Uiso 1 1 calc R U
H11B H -0.0247 -0.0476 0.2063 0.084 Uiso 1 1 calc R U
H11C H -0.1165 0.0469 0.1411 0.084 Uiso 1 1 calc R U
C12 C 0.1957(4) -0.0435(3) 0.0771(2) 0.0720(11) Uani 1 1 d . .
H12A H 0.1421 -0.0515 0.0410 0.086 Uiso 1 1 calc R U
H12B H 0.2234 -0.1169 0.1167 0.086 Uiso 1 1 calc R U
H12C H 0.2739 -0.0243 0.0487 0.086 Uiso 1 1 calc R U
C13 C 0.0931(3) -0.0479(3) 0.38038(19) 0.0571(9) Uani 1 1 d . .
H13A H 0.0772 0.0163 0.4045 0.069 Uiso 1 1 calc R U
H13B H 0.1065 -0.1211 0.4205 0.069 Uiso 1 1 calc R U
H13C H 0.0167 -0.0347 0.3519 0.069 Uiso 1 1 calc R U
C14 C 0.3846(3) -0.0796(3) 0.37073(17) 0.0472(8) Uani 1 1 d . .
H14A H 0.3658 -0.0139 0.3939 0.057 Uiso 1 1 calc R U
H14B H 0.4663 -0.0856 0.3373 0.057 Uiso 1 1 calc R U
H14C H 0.3949 -0.1515 0.4118 0.057 Uiso 1 1 calc R U
C15 C 0.2803(3) -0.1954(2) 0.28144(18) 0.0510(8) Uani 1 1 d . .
H15A H 0.2967 -0.2613 0.3271 0.061 Uiso 1 1 calc R U
H15B H 0.3585 -0.2045 0.2450 0.061 Uiso 1 1 calc R U
H15C H 0.2043 -0.1926 0.2564 0.061 Uiso 1 1 calc R U
C16 C 0.5269(3) -0.0544(3) 0.1462(2) 0.0566(9) Uani 1 1 d . .
H16A H 0.4945 -0.0790 0.1081 0.068 Uiso 1 1 calc R U
H16B H 0.5203 -0.1068 0.1975 0.068 Uiso 1 1 calc R U
H16C H 0.6193 -0.0570 0.1319 0.068 Uiso 1 1 calc R U
C17 C 0.5235(3) 0.1503(3) 0.1983(2) 0.0676(11) Uani 1 1 d . .
H17A H 0.4799 0.2327 0.1963 0.081 Uiso 1 1 calc R U
H17B H 0.6122 0.1402 0.1723 0.081 Uiso 1 1 calc R U
H17C H 0.5304 0.1055 0.2525 0.081 Uiso 1 1 calc R U
C18 C 0.4191(4) 0.1861(3) 0.04529(19) 0.0749(12) Uani 1 1 d . .
H18A H 0.3783 0.1546 0.0151 0.090 Uiso 1 1 calc R U
H18B H 0.5092 0.1828 0.0234 0.090 Uiso 1 1 calc R U
H18C H 0.3670 0.2670 0.0435 0.090 Uiso 1 1 calc R U
C19 C 0.3366(3) 0.2212(3) 0.37865(19) 0.0464(7) Uani 1 1 d . .
H19 H 0.3892 0.2429 0.3331 0.056 Uiso 1 1 calc R U
C20 C 0.3963(3) 0.1729(3) 0.4480(2) 0.0541(9) Uani 1 1 d . .
H20 H 0.4874 0.1626 0.4499 0.065 Uiso 1 1 calc R U
C21 C 0.3226(3) 0.1403(3) 0.51339(19) 0.0551(9) Uani 1 1 d . .
H21 H 0.3613 0.1065 0.5618 0.066 Uiso 1 1 calc R U
C22 C 0.1919(3) 0.1571(3) 0.50831(19) 0.0624(10) Uani 1 1 d . .
H22 H 0.1383 0.1345 0.5531 0.075 Uiso 1 1 calc R U
C23 C 0.1391(3) 0.2071(3) 0.43764(18) 0.0488(8) Uani 1 1 d . .
H23 H 0.0476 0.2198 0.4351 0.059 Uiso 1 1 calc R U
C24 C 0.2632(3) 0.4758(2) 0.23414(18) 0.0428(7) Uani 1 1 d . .
H24 H 0.2623 0.4581 0.2889 0.051 Uiso 1 1 calc R U
C25 C 0.3115(3) 0.5641(3) 0.1912(2) 0.0542(9) Uani 1 1 d . .
H25 H 0.3432 0.6061 0.2161 0.065 Uiso 1 1 calc R U
C26 C 0.3135(3) 0.5910(3) 0.1128(2) 0.0613(9) Uani 1 1 d . .
H26 H 0.3466 0.6519 0.0820 0.074 Uiso 1 1 calc R U
C27 C 0.2668(4) 0.5282(3) 0.0790(2) 0.0636(10) Uani 1 1 d . .
H27 H 0.2659 0.5455 0.0243 0.076 Uiso 1 1 calc R U
C28 C 0.2213(3) 0.4400(3) 0.12568(17) 0.0448(7) Uani 1 1 d . .
H28 H 0.1911 0.3959 0.1018 0.054 Uiso 1 1 calc R U

loop_
_atom_site_aniso_label
_atom_site_aniso_U_11
_atom_site_aniso_U_22
_atom_site_aniso_U_33
_atom_site_aniso_U_23
_atom_site_aniso_U_13
_atom_site_aniso_U_12
Fe1 0.0293(2) 0.02586(19) 0.0338(2) -0.00853(17) -0.00615(16) -0.00441(15)
Si1 0.0295(4) 0.0290(4) 0.0301(4) -0.0045(3) -0.0029(3) -0.0030(3)
Si2 0.0342(4) 0.0296(4) 0.0334(4) -0.0051(3) -0.0063(3) -0.0094(3)
Si3 0.0483(5) 0.0392(5) 0.0481(5) -0.0205(4) -0.0129(4) -0.0021(4)
Si4 0.0329(5) 0.0470(5) 0.0404(5) 0.0021(4) 0.0022(4) -0.0024(4)
Si5 0.0350(4) 0.0249(4) 0.0359(4) -0.0081(3) -0.0044(3) -0.0070(3)
Si6 0.0585(6) 0.0298(4) 0.0528(5) -0.0108(4) -0.0212(4) -0.0081(4)
Si7 0.0436(5) 0.0314(4) 0.0468(5) -0.0117(4) 0.0084(4) -0.0071(4)
Si8 0.0355(4) 0.0272(4) 0.0375(4) -0.0052(3) -0.0034(3) -0.0046(3)
N1 0.0320(12) 0.0337(12) 0.0333(13) -0.0103(10) -0.0066(10) -0.0043(10)
N2 0.0302(12) 0.0294(12) 0.0422(14) -0.0109(11) -0.0019(10) -0.0067(10)
C1 0.053(2) 0.0518(19) 0.062(2) -0.0140(17) -0.0056(17) -0.0261(16)
C2 0.056(2) 0.0558(19) 0.0357(17) -0.0107(15) -0.0032(15) -0.0271(16)
C3 0.0406(17) 0.0384(16) 0.054(2) -0.0044(15) -0.0143(15) -0.0053(13)
C4 0.072(3) 0.058(2) 0.076(3) -0.041(2) -0.014(2) 0.0080(19)
C5 0.068(2) 0.0361(17) 0.077(3) -0.0109(17) -0.0166(19) -0.0213(16)
C6 0.073(3) 0.081(3) 0.060(2) -0.036(2) -0.017(2) -0.012(2)
C7 0.044(2) 0.051(2) 0.078(3) 0.0082(18) 0.0063(18) -0.0122(16)
C8 0.0362(18) 0.074(2) 0.058(2) -0.0003(19) 0.0049(16) -0.0059(17)
C9 0.070(2) 0.076(2) 0.0353(19) 0.0011(18) 0.0038(17) -0.003(2)
C10 0.102(3) 0.048(2) 0.063(2) -0.0063(18) -0.038(2) -0.013(2)
C11 0.059(2) 0.057(2) 0.104(3) -0.019(2) -0.031(2) -0.0214(18)
C12 0.099(3) 0.054(2) 0.070(3) -0.033(2) -0.027(2) -0.008(2)
C13 0.047(2) 0.0477(19) 0.061(2) -0.0004(17) 0.0051(17) -0.0105(16)
C14 0.0470(18) 0.0420(17) 0.0448(18) -0.0075(15) -0.0098(15) -0.0037(14)
C15 0.066(2) 0.0270(15) 0.056(2) -0.0077(14) -0.0084(17) -0.0103(14)
C16 0.054(2) 0.0407(18) 0.065(2) -0.0174(17) 0.0108(17) -0.0051(15)
C17 0.042(2) 0.069(2) 0.100(3) -0.037(2) 0.015(2) -0.0235(18)
C18 0.084(3) 0.060(2) 0.053(2) -0.0026(19) 0.022(2) -0.008(2)
C19 0.0360(17) 0.0488(18) 0.051(2) -0.0122(16) -0.0028(14) -0.0085(14)
C20 0.0364(17) 0.064(2) 0.063(2) -0.0178(19) -0.0210(17) -0.0068(16)
C21 0.055(2) 0.065(2) 0.045(2) -0.0204(18) -0.0221(17) -0.0028(17)
C22 0.050(2) 0.092(3) 0.0366(19) -0.0112(19) -0.0015(16) -0.015(2)
C23 0.0324(16) 0.065(2) 0.0458(19) -0.0139(17) -0.0063(14) -0.0084(15)
C24 0.0421(17) 0.0389(16) 0.0521(19) -0.0186(15) -0.0081(15) -0.0105(14)
C25 0.053(2) 0.0391(17) 0.080(3) -0.0197(18) -0.0138(18) -0.0184(15)
C26 0.065(2) 0.0470(19) 0.075(3) 0.0031(19) -0.011(2) -0.0328(18)
C27 0.083(3) 0.066(2) 0.047(2) -0.0013(18) -0.0040(19) -0.039(2)
C28 0.0546(19) 0.0442(17) 0.0414(18) -0.0092(15) -0.0076(15) -0.0218(15)

loop_
_atom_type_symbol
_atom_type_description
_atom_type_scat_dispersion_real
_atom_type_scat_dispersion_imag
_atom_type_scat_source
C C 0.0033 0.0016
;
International Tables for Crystallography
(Vol. C, Tables 4.2.6.8 and 6.1.1.4)
;
N N 0.0061 0.0033
;
International Tables for Crystallography
(Vol. C, Tables 4.2.6.8 and 6.1.1.4)
;
Fe Fe 0.3463 0.8444
;
International Tables for Crystallography
(Vol. C, Tables 4.2.6.8 and 6.1.1.4)
;
Si Si 0.0817 0.0704
;
International Tables for Crystallography
(Vol. C, Tables 4.2.6.8 and 6.1.1.4)
;
H H 0.0000 0.0000
;
International Tables for Crystallography
(Vol. C, Table 6.1.1.4)
;

loop_
_geom_angle_atom_site_label_1
_geom_angle_atom_site_label_2
_geom_angle_atom_site_label_3
_geom_angle
N2 Fe1 N1 97.97(9)
N2 Fe1 Si1 102.21(6)
N1 Fe1 Si1 107.02(6)
N2 Fe1 Si5 106.99(6)
N1 Fe1 Si5 103.74(6)
Si1 Fe1 Si5 133.60(3)
Si2 Si1 Si4 104.29(5)
Si2 Si1 Si3 101.96(4)
Si4 Si1 Si3 103.78(4)
Si2 Si1 Fe1 111.83(4)
Si4 Si1 Fe1 121.14(4)
Si3 Si1 Fe1 111.83(4)
C2 Si2 C1 108.11(14)
C2 Si2 C3 105.13(14)
C1 Si2 C3 106.93(14)
C2 Si2 Si1 110.27(10)
C1 Si2 Si1 111.76(11)
C3 Si2 Si1 114.25(10)
C5 Si3 C4 105.73(17)
C5 Si3 C6 107.99(17)
C4 Si3 C6 105.16(16)
C5 Si3 Si1 111.93(10)
C4 Si3 Si1 114.04(12)
C6 Si3 Si1 111.51(12)
C7 Si4 C9 107.52(17)
C7 Si4 C8 106.33(16)
C9 Si4 C8 105.31(16)
C7 Si4 Si1 110.13(11)
C9 Si4 Si1 112.27(13)
C8 Si4 Si1 114.83(11)
Si8 Si5 Si6 102.44(4)
Si8 Si5 Si7 103.53(4)
Si6 Si5 Si7 105.11(5)
Si8 Si5 Fe1 109.59(4)
Si6 Si5 Fe1 121.57(4)
Si7 Si5 Fe1 112.75(4)
C11 Si6 C10 107.47(18)
C11 Si6 C12 107.51(17)
C10 Si6 C12 104.84(17)
C11 Si6 Si5 110.07(12)
C10 Si6 Si5 112.36(12)
C12 Si6 Si5 114.21(12)
C17 Si7 C16 105.37(16)
C17 Si7 C18 106.52(18)
C16 Si7 C18 106.29(15)
C17 Si7 Si5 111.75(11)
C16 Si7 Si5 114.19(11)
C18 Si7 Si5 112.14(13)
C14 Si8 C13 106.60(15)
C14 Si8 C15 105.64(14)
C13 Si8 C15 105.55(15)
C14 Si8 Si5 112.70(10)
C13 Si8 Si5 110.55(11)
C15 Si8 Si5 115.18(10)
C19 N1 C23 116.1(3)
C19 N1 Fe1 125.2(2)
C23 N1 Fe1 118.18(19)
C28 N2 C24 116.5(3)
C28 N2 Fe1 117.66(18)
C24 N2 Fe1 125.3(2)
Si2 C1 H1A 109.5
Si2 C1 H1B 109.5
H1A C1 H1B 109.5
Si2 C1 H1C 109.5
H1A C1 H1C 109.5
H1B C1 H1C 109.5
Si2 C2 H2A 109.5
Si2 C2 H2B 109.5
H2A C2 H2B 109.5
Si2 C2 H2C 109.5
H2A C2 H2C 109.5
H2B C2 H2C 109.5
Si2 C3 H3A 109.5
Si2 C3 H3B 109.5
H3A C3 H3B 109.5
Si2 C3 H3C 109.5
H3A C3 H3C 109.5
H3B C3 H3C 109.5
Si3 C4 H4A 109.5
Si3 C4 H4B 109.5
H4A C4 H4B 109.5
Si3 C4 H4C 109.5
H4A C4 H4C 109.5
H4B C4 H4C 109.5
Si3 C5 H5A 109.5
Si3 C5 H5B 109.5
H5A C5 H5B 109.5
Si3 C5 H5C 109.5
H5A C5 H5C 109.5
H5B C5 H5C 109.5
Si3 C6 H6A 109.5
Si3 C6 H6B 109.5
H6A C6 H6B 109.5
Si3 C6 H6C 109.5
H6A C6 H6C 109.5
H6B C6 H6C 109.5
Si4 C7 H7A 109.5
Si4 C7 H7B 109.5
H7A C7 H7B 109.5
Si4 C7 H7C 109.5
H7A C7 H7C 109.5
H7B C7 H7C 109.5
Si4 C8 H8A 109.5
Si4 C8 H8B 109.5
H8A C8 H8B 109.5
Si4 C8 H8C 109.5
H8A C8 H8C 109.5
H8B C8 H8C 109.5
Si4 C9 H9A 109.5
Si4 C9 H9B 109.5
H9A C9 H9B 109.5
Si4 C9 H9C 109.5
H9A C9 H9C 109.5
H9B C9 H9C 109.5
Si6 C10 H10A 109.5
Si6 C10 H10B 109.5
H10A C10 H10B 109.5
Si6 C10 H10C 109.5
H10A C10 H10C 109.5
H10B C10 H10C 109.5
Si6 C11 H11A 109.5
Si6 C11 H11B 109.5
H11A C11 H11B 109.5
Si6 C11 H11C 109.5
H11A C11 H11C 109.5
H11B C11 H11C 109.5
Si6 C12 H12A 109.5
Si6 C12 H12B 109.5
H12A C12 H12B 109.5
Si6 C12 H12C 109.5
H12A C12 H12C 109.5
H12B C12 H12C 109.5
Si8 C13 H13A 109.5
Si8 C13 H13B 109.5
H13A C13 H13B 109.5
Si8 C13 H13C 109.5
H13A C13 H13C 109.5
H13B C13 H13C 109.5
Si8 C14 H14A 109.5
Si8 C14 H14B 109.5
H14A C14 H14B 109.5
Si8 C14 H14C 109.5
H14A C14 H14C 109.5
H14B C14 H14C 109.5
Si8 C15 H15A 109.5
Si8 C15 H15B 109.5
H15A C15 H15B 109.5
Si8 C15 H15C 109.5
H15A C15 H15C 109.5
H15B C15 H15C 109.5
Si7 C16 H16A 109.5
Si7 C16 H16B 109.5
H16A C16 H16B 109.5
Si7 C16 H16C 109.5
H16A C16 H16C 109.5
H16B C16 H16C 109.5
Si7 C17 H17A 109.5
Si7 C17 H17B 109.5
H17A C17 H17B 109.5
Si7 C17 H17C 109.5
H17A C17 H17C 109.5
H17B C17 H17C 109.5
Si7 C18 H18A 109.5
Si7 C18 H18B 109.5
H18A C18 H18B 109.5
Si7 C18 H18C 109.5
H18A C18 H18C 109.5
H18B C18 H18C 109.5
N1 C19 C20 123.5(3)
N1 C19 H19 118.3
C20 C19 H19 118.3
C21 C20 C19 118.9(3)
C21 C20 H20 120.6
C19 C20 H20 120.6
C20 C21 C22 118.8(3)
C20 C21 H21 120.6
C22 C21 H21 120.6
C21 C22 C23 119.1(3)
C21 C22 H22 120.5
C23 C22 H22 120.5
N1 C23 C22 123.7(3)
N1 C23 H23 118.2
C22 C23 H23 118.2
N2 C24 C25 123.2(3)
N2 C24 H24 118.4
C25 C24 H24 118.4
C26 C25 C24 119.4(3)
C26 C25 H25 120.3
C24 C25 H25 120.3
C25 C26 C27 118.5(3)
C25 C26 H26 120.7
C27 C26 H26 120.7
C28 C27 C26 118.8(3)
C28 C27 H27 120.6
C26 C27 H27 120.6
N2 C28 C27 123.5(3)
N2 C28 H28 118.3
C27 C28 H28 118.3

loop_
_geom_bond_atom_site_label_1
_geom_bond_atom_site_label_2
_geom_bond_distance
Fe1 N2 2.135(2)
Fe1 N1 2.146(2)
Fe1 Si1 2.5317(9)
Fe1 Si5 2.5451(9)
Si1 Si2 2.3402(12)
Si1 Si4 2.3487(12)
Si1 Si3 2.3536(11)
Si2 C2 1.868(3)
Si2 C1 1.877(3)
Si2 C3 1.877(3)
Si3 C5 1.874(3)
Si3 C4 1.885(3)
Si3 C6 1.888(3)
Si4 C7 1.873(3)
Si4 C9 1.884(3)
Si4 C8 1.886(3)
Si5 Si8 2.3488(12)
Si5 Si6 2.3552(12)
Si5 Si7 2.3601(12)
Si6 C11 1.872(4)
Si6 C10 1.873(3)
Si6 C12 1.885(3)
Si7 C17 1.868(3)
Si7 C16 1.873(3)
Si7 C18 1.881(3)
Si8 C14 1.877(3)
Si8 C13 1.877(3)
Si8 C15 1.886(3)
N1 C19 1.333(3)
N1 C23 1.333(4)
N2 C28 1.331(3)
N2 C24 1.340(3)
C1 H1A 0.9800
C1 H1B 0.9800
C1 H1C 0.9800
C2 H2A 0.9800
C2 H2B 0.9800
C2 H2C 0.9800
C3 H3A 0.9800
C3 H3B 0.9800
C3 H3C 0.9800
C4 H4A 0.9800
C4 H4B 0.9800
C4 H4C 0.9800
C5 H5A 0.9800
C5 H5B 0.9800
C5 H5C 0.9800
C6 H6A 0.9800
C6 H6B 0.9800
C6 H6C 0.9800
C7 H7A 0.9800
C7 H7B 0.9800
C7 H7C 0.9800
C8 H8A 0.9800
C8 H8B 0.9800
C8 H8C 0.9800
C9 H9A 0.9800
C9 H9B 0.9800
C9 H9C 0.9800
C10 H10A 0.9800
C10 H10B 0.9800
C10 H10C 0.9800
C11 H11A 0.9800
C11 H11B 0.9800
C11 H11C 0.9800
C12 H12A 0.9800
C12 H12B 0.9800
C12 H12C 0.9800
C13 H13A 0.9800
C13 H13B 0.9800
C13 H13C 0.9800
C14 H14A 0.9800
C14 H14B 0.9800
C14 H14C 0.9800
C15 H15A 0.9800
C15 H15B 0.9800
C15 H15C 0.9800
C16 H16A 0.9800
C16 H16B 0.9800
C16 H16C 0.9800
C17 H17A 0.9800
C17 H17B 0.9800
C17 H17C 0.9800
C18 H18A 0.9800
C18 H18B 0.9800
C18 H18C 0.9800
C19 C20 1.382(4)
C19 H19 0.9500
C20 C21 1.357(4)
C20 H20 0.9500
C21 C22 1.364(4)
C21 H21 0.9500
C22 C23 1.371(4)
C22 H22 0.9500
C23 H23 0.9500
C24 C25 1.371(4)
C24 H24 0.9500
C25 C26 1.358(5)
C25 H25 0.9500
C26 C27 1.375(4)
C26 H26 0.9500
C27 C28 1.373(4)
C27 H27 0.9500
C28 H28 0.9500

loop_
_geom_torsion_atom_site_label_1
_geom_torsion_atom_site_label_2
_geom_torsion_atom_site_label_3
_geom_torsion_atom_site_label_4
_geom_torsion
C23 N1 C19 C20 0.0(4)
Fe1 N1 C19 C20 -171.0(2)
N1 C19 C20 C21 0.7(5)
C19 C20 C21 C22 -0.4(5)
C20 C21 C22 C23 -0.6(5)
C19 N1 C23 C22 -1.1(4)
Fe1 N1 C23 C22 170.6(3)
C21 C22 C23 N1 1.3(5)
C28 N2 C24 C25 0.6(4)
Fe1 N2 C24 C25 -171.1(2)
N2 C24 C25 C26 0.1(5)
C24 C25 C26 C27 0.0(5)
C25 C26 C27 C28 -0.7(5)
C24 N2 C28 C27 -1.4(4)
Fe1 N2 C28 C27 171.0(3)
C26 C27 C28 N2 1.5(5)
